data_7031573
loop_
_publ_author_name
'Naidu, K. S.'
'Patil, Yogesh P.'
'Nethaji, Munirathinam'
'Jagirdar, Balaji R.'

_publ_section_title
;
 Synthesis, characterization and reactivity studies of electrophilic
 ruthenium(ii) complexes: a study of H2 activation and labilization.
;
_journal_issue 35
_journal_name_full 'Dalton transactions (Cambridge, England : 2003)'
_journal_page_first 13410
_journal_page_last 13423
_journal_paper_doi 10.1039/c4dt00295d
_journal_volume 43
_journal_year 2014
_chemical_formula_moiety 'C39 H15 Cl11 F20 N2 P2 Ru'
_chemical_formula_sum 'C39 H15 Cl11 F20 N2 P2 Ru'
_chemical_formula_weight 1444.49
_chemical_name_systematic
;
 ?
;
_space_group_IT_number 2
_symmetry_cell_setting triclinic
_symmetry_space_group_name_Hall '-P 1'
_symmetry_space_group_name_H-M 'P -1'
_atom_sites_solution_hydrogens geom
_atom_sites_solution_primary direct
_atom_sites_solution_secondary difmap
_audit_creation_method SHELXL-97
_cell_angle_alpha 71.256(4)
_cell_angle_beta 70.570(4)
_cell_angle_gamma 67.871(4)
_cell_formula_units_Z 2
_cell_length_a 11.9861(9)
_cell_length_b 14.4311(11)
_cell_length_c 16.8372(12)
_cell_measurement_reflns_used 364
_cell_measurement_temperature 100(2)
_cell_measurement_theta_max 28.00
_cell_measurement_theta_min 1.6
_cell_volume 2479.3(3)
_computing_cell_refinement 'bruker smart apex ccd'
_computing_data_collection 'bruker smart apex ccd'
_computing_data_reduction 'bruker saint'
_computing_molecular_graphics ortep-iii
_computing_publication_material WinGXv1.80.05
_computing_structure_refinement 'SHELXL-97 (Sheldrick, 2008)'
_computing_structure_solution shelxs-97
_diffrn_ambient_temperature 100(2)
_diffrn_measured_fraction_theta_full 0.965
_diffrn_measured_fraction_theta_max 0.965
_diffrn_measurement_device_type 'bruker smart apex ccd'
_diffrn_measurement_method omega
_diffrn_radiation_monochromator graphite
_diffrn_radiation_source 'fine-focus sealed tube'
_diffrn_radiation_type MoK\a
_diffrn_radiation_wavelength 0.71073
_diffrn_reflns_av_R_equivalents 0.0000
_diffrn_reflns_av_sigmaI/netI 0.0460
_diffrn_reflns_limit_h_max 17
_diffrn_reflns_limit_h_min -16
_diffrn_reflns_limit_k_max 20
_diffrn_reflns_limit_k_min -17
_diffrn_reflns_limit_l_max 24
_diffrn_reflns_limit_l_min -24
_diffrn_reflns_number 47538
_diffrn_reflns_theta_full 30.61
_diffrn_reflns_theta_max 30.61
_diffrn_reflns_theta_min 1.56
_exptl_absorpt_coefficient_mu 1.085
_exptl_absorpt_correction_T_max 0.8456
_exptl_absorpt_correction_T_min 0.7583
_exptl_absorpt_correction_type empirical
_exptl_absorpt_process_details sadabs
_exptl_crystal_colour red
_exptl_crystal_density_diffrn 1.935
_exptl_crystal_density_method 'not measured'
_exptl_crystal_description rectangular
_exptl_crystal_F_000 1408
_exptl_crystal_size_max 0.27
_exptl_crystal_size_mid 0.24
_exptl_crystal_size_min 0.16
_refine_diff_density_max 2.017
_refine_diff_density_min -1.379
_refine_diff_density_rms 0.128
_refine_ls_extinction_method none
_refine_ls_goodness_of_fit_ref 1.055
_refine_ls_hydrogen_treatment constr
_refine_ls_matrix_type fullcycle
_refine_ls_number_parameters 676
_refine_ls_number_reflns 47538
_refine_ls_number_restraints 0
_refine_ls_restrained_S_all 1.055
_refine_ls_R_factor_all 0.0839
_refine_ls_R_factor_gt 0.0598
_refine_ls_shift/su_max 0.006
_refine_ls_shift/su_mean 0.003
_refine_ls_structure_factor_coef Fsqd
_refine_ls_weighting_details 'calc w=1/[\s^2^(Fo^2^)+(0.0919P)^2^+7.4128P] where P=(Fo^2^+2Fc^2^)/3'
_refine_ls_weighting_scheme calc
_refine_ls_wR_factor_gt 0.1626
_refine_ls_wR_factor_ref 0.1818
_reflns_number_gt 35276
_reflns_number_total 47538
_reflns_threshold_expression >2\s(I)
_cod_data_source_file c4dt00295d2.cif
_cod_data_source_block rdfbpy3_0m
_cod_depositor_comments
;
The following automatic conversions were performed:

'_symmetry_cell_setting' value 'Triclinic' changed to 'triclinic'
according to
/usr/data/users/saulius/crontab/automatic-downloads/rss-feeds/RSC/lib/dictionaries/cif_core.dic
dictionary named 'cif_core.dic' version 2.4.2 from 2011-04-26.

Automatic conversion script
Id: cif_fix_values 2281 2013-09-26 08:29:07Z andrius 

 Adding full bibliography for 7031571--7031581.cif.
;
_cod_database_code 7031573

loop_
_symmetry_equiv_pos_as_xyz
'x, y, z'
'-x, -y, -z'

loop_
_atom_site_label
_atom_site_type_symbol
_atom_site_fract_x
_atom_site_fract_y
_atom_site_fract_z
_atom_site_U_iso_or_equiv
_atom_site_adp_type
_atom_site_occupancy
_atom_site_symmetry_multiplicity
_atom_site_calc_flag
_atom_site_refinement_flags
Ru1 Ru 0.508092(17) 0.779341(14) 0.723693(11) 0.02284(5) Uani 1 1 d .
P2 P 0.39341(6) 0.77913(5) 0.86235(4) 0.02507(13) Uani 1 1 d .
P1 P 0.51101(6) 0.61218(5) 0.75651(4) 0.02439(13) Uani 1 1 d .
N1 N 0.50533(18) 0.93573(15) 0.68190(12) 0.0251(4) Uani 1 1 d .
N2 N 0.62472(18) 0.78906(16) 0.59560(12) 0.0258(4) Uani 1 1 d .
Cl1 Cl 0.70328(6) 0.72243(5) 0.76160(4) 0.03330(14) Uani 1 1 d .
Cl2 Cl 0.31821(6) 0.84726(5) 0.67634(4) 0.03081(13) Uani 1 1 d .
Cl3 Cl 0.04292(18) 0.5452(2) 0.6737(3) 0.2801(19) Uani 1 1 d .
Cl4 Cl 0.0426(2) 0.7202(3) 0.54894(13) 0.2602(18) Uani 1 1 d .
Cl5 Cl 0.10142(12) 0.70188(13) 0.69870(11) 0.1222(6) Uani 1 1 d .
Cl6 Cl 0.17232(11) 0.26577(9) 0.92518(8) 0.0897(4) Uani 1 1 d .
Cl7 Cl 0.20570(12) 0.34982(11) 1.04565(10) 0.1134(5) Uani 1 1 d .
Cl8 Cl 0.12925(12) 0.48218(10) 0.88970(11) 0.1249(6) Uani 1 1 d .
Cl9 Cl 0.7881(3) 0.1435(3) 0.6458(3) 0.2761(17) Uani 1 1 d .
Cl10 Cl 0.80018(15) -0.05339(15) 0.69249(13) 0.1626(8) Uani 1 1 d .
Cl11 Cl 1.01674(15) 0.00001(17) 0.65559(12) 0.1669(9) Uani 1 1 d .
F1 F 0.45210(17) 0.40903(12) 0.80334(11) 0.0486(4) Uani 1 1 d .
F2 F 0.3650(2) 0.33656(15) 0.71930(14) 0.0733(6) Uani 1 1 d .
F3 F 0.32498(18) 0.44165(17) 0.56079(14) 0.0671(6) Uani 1 1 d .
F4 F 0.37040(16) 0.62628(14) 0.48969(11) 0.0518(5) Uani 1 1 d .
F5 F 0.46116(15) 0.69790(12) 0.56993(9) 0.0406(4) Uani 1 1 d .
F6 F 0.69730(14) 0.47357(13) 0.62412(10) 0.0440(4) Uani 1 1 d .
F7 F 0.91598(18) 0.34003(16) 0.63349(14) 0.0703(6) Uani 1 1 d .
F8 F 1.00988(17) 0.29783(17) 0.77125(15) 0.0825(7) Uani 1 1 d .
F9 F 0.87267(16) 0.39350(16) 0.90379(12) 0.0642(6) Uani 1 1 d .
F10 F 0.65190(15) 0.52729(13) 0.89757(10) 0.0433(4) Uani 1 1 d .
F11 F 0.17377(15) 0.72878(13) 0.85520(11) 0.0461(4) Uani 1 1 d .
F12 F -0.05970(16) 0.84163(18) 0.86286(14) 0.0711(6) Uani 1 1 d .
F13 F -0.14053(17) 1.03443(18) 0.88922(15) 0.0788(7) Uani 1 1 d .
F14 F 0.02034(17) 1.11039(14) 0.91099(12) 0.0627(5) Uani 1 1 d .
F15 F 0.25306(15) 0.99879(12) 0.90790(10) 0.0435(4) Uani 1 1 d .
F16 F 0.58215(15) 0.89600(13) 0.84311(11) 0.0466(4) Uani 1 1 d .
F17 F 0.64868(18) 0.92498(15) 0.96424(14) 0.0624(6) Uani 1 1 d .
F18 F 0.5328(2) 0.87212(18) 1.13297(13) 0.0791(7) Uani 1 1 d .
F19 F 0.3490(2) 0.78423(16) 1.17658(11) 0.0695(6) Uani 1 1 d .
F20 F 0.28210(17) 0.75227(13) 1.05605(10) 0.0495(4) Uani 1 1 d .
C1 C 0.4346(3) 1.0094(2) 0.72509(17) 0.0347(6) Uani 1 1 d .
H1 H 0.3878 0.9905 0.7806 0.042 Uiso 1 1 calc R
C2 C 0.4270(3) 1.1116(2) 0.69231(18) 0.0392(6) Uani 1 1 d .
H2 H 0.3774 1.1599 0.7253 0.047 Uiso 1 1 calc R
C3 C 0.4937(3) 1.1404(2) 0.61038(17) 0.0408(7) Uani 1 1 d .
H3 H 0.4914 1.2087 0.5867 0.049 Uiso 1 1 calc R
C4 C 0.5647(3) 1.0663(2) 0.56315(17) 0.0347(6) Uani 1 1 d .
H4 H 0.6093 1.0846 0.5067 0.042 Uiso 1 1 calc R
C5 C 0.5691(2) 0.96489(19) 0.60030(15) 0.0259(5) Uani 1 1 d .
C6 C 0.6416(2) 0.88221(19) 0.55454(15) 0.0257(5) Uani 1 1 d .
C7 C 0.7249(3) 0.8961(2) 0.47499(17) 0.0374(6) Uani 1 1 d .
H7 H 0.7346 0.9606 0.4473 0.045 Uiso 1 1 calc R
C8 C 0.7930(3) 0.8140(2) 0.43723(18) 0.0437(7) Uani 1 1 d .
H8 H 0.8483 0.8226 0.3834 0.052 Uiso 1 1 calc R
C9 C 0.7786(3) 0.7197(2) 0.47963(18) 0.0411(7) Uani 1 1 d .
H9 H 0.8250 0.6628 0.4558 0.049 Uiso 1 1 calc R
C10 C 0.6944(2) 0.7106(2) 0.55800(17) 0.0341(6) Uani 1 1 d .
H10 H 0.6854 0.6461 0.5865 0.041 Uiso 1 1 calc R
C11 C 0.3886(3) 0.64812(19) 0.92238(16) 0.0349(6) Uani 1 1 d .
H11A H 0.4497 0.6188 0.9567 0.042 Uiso 1 1 calc R
H11B H 0.3076 0.6525 0.9619 0.042 Uiso 1 1 calc R
C12 C 0.4132(2) 0.5769(2) 0.86542(16) 0.0328(6) Uani 1 1 d .
H12A H 0.3347 0.5780 0.8599 0.039 Uiso 1 1 calc R
H12B H 0.4540 0.5074 0.8928 0.039 Uiso 1 1 calc R
C13 C 0.4363(2) 0.81398(19) 0.94311(15) 0.0304(6) Uani 1 1 d .
C14 C 0.3775(3) 0.7907(2) 1.03034(17) 0.0382(7) Uani 1 1 d .
C15 C 0.4105(3) 0.8082(2) 1.09416(18) 0.0501(9) Uani 1 1 d .
C16 C 0.5027(3) 0.8512(2) 1.0727(2) 0.0514(9) Uani 1 1 d .
C17 C 0.5603(3) 0.8789(2) 0.9877(2) 0.0453(8) Uani 1 1 d .
C18 C 0.5261(3) 0.8610(2) 0.92415(17) 0.0345(6) Uani 1 1 d .
C19 C 0.7144(2) 0.4839(2) 0.82971(17) 0.0347(6) Uani 1 1 d .
C20 C 0.8289(3) 0.4145(2) 0.8340(2) 0.0453(8) Uani 1 1 d .
C21 C 0.8966(3) 0.3661(2) 0.7685(2) 0.0529(9) Uani 1 1 d .
C22 C 0.8506(3) 0.3865(2) 0.6992(2) 0.0481(8) Uani 1 1 d .
C23 C 0.7341(2) 0.4581(2) 0.69536(18) 0.0354(6) Uani 1 1 d .
C24 C 0.6629(2) 0.50926(18) 0.75993(16) 0.0288(5) Uani 1 1 d .
C25 C 0.4528(2) 0.56149(18) 0.69427(16) 0.0272(5) Uani 1 1 d .
C26 C 0.4285(3) 0.4679(2) 0.72742(17) 0.0351(6) Uani 1 1 d .
C27 C 0.3846(3) 0.4285(2) 0.6838(2) 0.0445(7) Uani 1 1 d .
C28 C 0.3636(3) 0.4818(3) 0.6041(2) 0.0451(7) Uani 1 1 d .
C29 C 0.3870(2) 0.5738(2) 0.56853(17) 0.0361(6) Uani 1 1 d .
C30 C 0.4323(2) 0.61213(19) 0.61329(16) 0.0296(5) Uani 1 1 d .
C31 C 0.2276(2) 0.8566(2) 0.87881(15) 0.0299(5) Uani 1 1 d .
C32 C 0.1411(3) 0.8228(2) 0.86905(17) 0.0366(6) Uani 1 1 d .
C33 C 0.0172(3) 0.8811(3) 0.87216(19) 0.0483(8) Uani 1 1 d .
C34 C -0.0229(3) 0.9779(3) 0.8856(2) 0.0495(8) Uani 1 1 d .
C35 C 0.0589(3) 1.0150(2) 0.89633(19) 0.0466(8) Uani 1 1 d .
C36 C 0.1808(3) 0.9560(2) 0.89369(16) 0.0361(6) Uani 1 1 d .
C37 C 0.0114(4) 0.6739(4) 0.6558(3) 0.1006(16) Uani 1 1 d .
H37 H -0.0765 0.7048 0.6813 0.121 Uiso 1 1 calc R
C38 C 0.8799(5) 0.0228(5) 0.6164(6) 0.221(4) Uani 1 1 d .
H38 H 0.8949 0.0203 0.5562 0.265 Uiso 1 1 calc R
C39 C 0.1232(4) 0.3697(3) 0.9707(3) 0.0717(11) Uani 1 1 d .
H39 H 0.0361 0.3785 1.0019 0.086 Uiso 1 1 calc R

loop_
_atom_site_aniso_label
_atom_site_aniso_U_11
_atom_site_aniso_U_22
_atom_site_aniso_U_33
_atom_site_aniso_U_23
_atom_site_aniso_U_13
_atom_site_aniso_U_12
Ru1 0.02623(10) 0.02091(9) 0.01974(8) -0.00394(7) -0.00176(7) -0.00917(7)
P2 0.0290(3) 0.0233(3) 0.0203(3) -0.0043(2) -0.0020(2) -0.0090(3)
P1 0.0263(3) 0.0209(3) 0.0232(3) -0.0040(2) -0.0030(2) -0.0075(2)
N1 0.0292(11) 0.0220(10) 0.0221(9) -0.0022(8) -0.0036(8) -0.0101(8)
N2 0.0244(10) 0.0289(11) 0.0219(9) -0.0051(9) -0.0008(8) -0.0105(9)
Cl1 0.0293(3) 0.0360(3) 0.0362(3) -0.0100(3) -0.0078(3) -0.0102(3)
Cl2 0.0316(3) 0.0317(3) 0.0272(3) -0.0046(3) -0.0075(2) -0.0088(3)
Cl3 0.1039(14) 0.189(2) 0.539(6) -0.179(3) 0.077(2) -0.0885(15)
Cl4 0.1632(19) 0.523(6) 0.0975(13) -0.072(2) -0.0439(13) -0.095(2)
Cl5 0.0906(9) 0.1454(13) 0.1524(13) -0.0878(12) -0.0518(9) 0.0057(9)
Cl6 0.0996(8) 0.0849(8) 0.0964(8) -0.0321(7) -0.0527(7) -0.0056(6)
Cl7 0.0950(9) 0.1072(10) 0.1714(14) -0.0790(10) -0.0793(10) 0.0141(7)
Cl8 0.0822(9) 0.0788(8) 0.1573(14) 0.0130(9) -0.0001(9) -0.0217(7)
Cl9 0.183(2) 0.274(4) 0.415(5) -0.200(4) -0.032(3) -0.048(2)
Cl10 0.1188(12) 0.1873(17) 0.1787(17) 0.0765(14) -0.0792(12) -0.1033(12)
Cl11 0.1040(11) 0.245(2) 0.1551(15) 0.0540(15) -0.0557(11) -0.1178(13)
F1 0.0709(12) 0.0243(8) 0.0481(10) -0.0020(8) -0.0125(9) -0.0183(8)
F2 0.1078(17) 0.0494(12) 0.0785(15) -0.0246(11) -0.0021(13) -0.0500(12)
F3 0.0723(13) 0.0808(15) 0.0799(14) -0.0481(12) -0.0111(11) -0.0385(11)
F4 0.0570(11) 0.0626(12) 0.0430(10) -0.0232(9) -0.0188(8) -0.0104(9)
F5 0.0620(11) 0.0331(8) 0.0309(8) -0.0040(7) -0.0122(7) -0.0207(8)
F6 0.0422(9) 0.0441(10) 0.0413(9) -0.0226(8) -0.0049(7) -0.0019(8)
F7 0.0492(12) 0.0628(13) 0.0753(14) -0.0352(12) 0.0012(10) 0.0109(10)
F8 0.0378(11) 0.0798(15) 0.0952(17) -0.0047(13) -0.0224(11) 0.0126(10)
F9 0.0455(11) 0.0804(14) 0.0581(12) 0.0104(11) -0.0271(9) -0.0188(10)
F10 0.0491(10) 0.0514(10) 0.0297(8) -0.0041(8) -0.0107(7) -0.0188(8)
F11 0.0421(10) 0.0476(10) 0.0546(10) -0.0171(9) -0.0082(8) -0.0183(8)
F12 0.0372(11) 0.1051(18) 0.0790(14) -0.0307(14) -0.0121(10) -0.0233(11)
F13 0.0355(11) 0.0929(17) 0.0865(16) -0.0309(14) -0.0132(11) 0.0113(11)
F14 0.0634(13) 0.0414(10) 0.0576(12) -0.0171(9) -0.0064(10) 0.0099(9)
F15 0.0503(10) 0.0324(8) 0.0444(9) -0.0154(8) -0.0048(8) -0.0088(8)
F16 0.0511(11) 0.0530(11) 0.0453(10) -0.0188(9) -0.0031(8) -0.0272(9)
F17 0.0632(12) 0.0597(12) 0.0871(15) -0.0354(11) -0.0348(11) -0.0129(10)
F18 0.0899(16) 0.0939(16) 0.0698(13) -0.0483(13) -0.0467(12) 0.0034(13)
F19 0.0945(15) 0.0672(13) 0.0266(9) -0.0150(9) -0.0133(9) 0.0001(11)
F20 0.0615(12) 0.0469(10) 0.0300(8) -0.0113(8) 0.0075(8) -0.0196(9)
C1 0.0463(16) 0.0289(13) 0.0266(12) -0.0074(11) 0.0003(11) -0.0159(12)
C2 0.0543(18) 0.0284(14) 0.0348(14) -0.0092(12) -0.0064(13) -0.0144(13)
C3 0.065(2) 0.0263(13) 0.0338(14) -0.0004(12) -0.0149(14) -0.0189(13)
C4 0.0449(16) 0.0330(14) 0.0262(12) -0.0002(11) -0.0060(11) -0.0195(12)
C5 0.0285(13) 0.0273(12) 0.0245(11) -0.0045(10) -0.0076(10) -0.0112(10)
C6 0.0265(13) 0.0278(12) 0.0246(11) -0.0058(10) -0.0045(10) -0.0113(10)
C7 0.0400(16) 0.0390(15) 0.0288(13) -0.0026(12) 0.0034(11) -0.0216(13)
C8 0.0408(17) 0.0519(19) 0.0326(14) -0.0116(14) 0.0088(12) -0.0214(14)
C9 0.0381(16) 0.0424(17) 0.0386(15) -0.0176(14) 0.0032(12) -0.0115(13)
C10 0.0380(15) 0.0287(13) 0.0334(13) -0.0126(11) 0.0021(11) -0.0123(11)
C11 0.0457(16) 0.0271(13) 0.0247(12) -0.0021(11) -0.0003(11) -0.0133(12)
C12 0.0360(15) 0.0278(13) 0.0288(12) -0.0056(11) 0.0011(11) -0.0115(11)
C13 0.0365(14) 0.0270(12) 0.0251(12) -0.0089(10) -0.0078(11) -0.0039(11)
C14 0.0457(17) 0.0297(14) 0.0294(13) -0.0092(12) -0.0059(12) -0.0015(12)
C15 0.067(2) 0.0389(17) 0.0247(13) -0.0111(13) -0.0140(14) 0.0114(16)
C16 0.060(2) 0.0455(18) 0.0515(19) -0.0250(16) -0.0327(17) 0.0089(16)
C17 0.0438(18) 0.0386(16) 0.059(2) -0.0245(15) -0.0228(16) 0.0015(14)
C18 0.0364(15) 0.0308(14) 0.0361(14) -0.0144(12) -0.0087(12) -0.0041(12)
C19 0.0357(15) 0.0321(14) 0.0353(14) -0.0021(12) -0.0080(12) -0.0143(12)
C20 0.0342(16) 0.0482(18) 0.0435(16) 0.0113(14) -0.0148(13) -0.0147(14)
C21 0.0297(16) 0.0456(18) 0.064(2) 0.0008(17) -0.0105(15) -0.0016(14)
C22 0.0336(16) 0.0363(16) 0.059(2) -0.0143(15) -0.0012(14) 0.0010(13)
C23 0.0329(15) 0.0304(14) 0.0379(14) -0.0063(12) -0.0061(12) -0.0074(11)
C24 0.0263(13) 0.0226(12) 0.0334(13) -0.0032(10) -0.0052(10) -0.0074(10)
C25 0.0260(13) 0.0235(12) 0.0309(12) -0.0116(10) -0.0011(10) -0.0067(10)
C26 0.0397(16) 0.0253(13) 0.0385(14) -0.0108(12) -0.0017(12) -0.0114(11)
C27 0.0526(19) 0.0321(15) 0.0518(18) -0.0198(14) 0.0048(14) -0.0223(14)
C28 0.0400(17) 0.0535(19) 0.0557(19) -0.0339(17) -0.0041(14) -0.0176(14)
C29 0.0313(14) 0.0427(16) 0.0361(14) -0.0221(13) -0.0049(11) -0.0050(12)
C30 0.0296(13) 0.0249(12) 0.0331(13) -0.0120(11) -0.0041(11) -0.0055(10)
C31 0.0304(14) 0.0315(13) 0.0218(11) -0.0042(10) -0.0004(10) -0.0097(11)
C32 0.0342(15) 0.0411(16) 0.0289(13) -0.0097(12) 0.0014(11) -0.0116(12)
C33 0.0343(16) 0.070(2) 0.0390(16) -0.0111(16) -0.0042(13) -0.0189(16)
C34 0.0353(17) 0.053(2) 0.0413(16) -0.0125(15) -0.0043(13) 0.0045(15)
C35 0.0453(18) 0.0423(17) 0.0349(15) -0.0096(14) -0.0044(13) 0.0017(14)
C36 0.0383(15) 0.0326(14) 0.0264(13) -0.0048(11) -0.0001(11) -0.0070(12)
C37 0.057(3) 0.130(5) 0.120(4) -0.054(4) 0.002(3) -0.032(3)
C38 0.045(3) 0.111(5) 0.432(12) -0.015(6) 0.011(5) -0.042(3)
C39 0.061(2) 0.064(2) 0.087(3) -0.008(2) -0.034(2) -0.0090(19)

loop_
_atom_type_symbol
_atom_type_description
_atom_type_scat_dispersion_real
_atom_type_scat_dispersion_imag
_atom_type_scat_source
C C 0.0033 0.0016 'International Tables Vol C Tables 4.2.6.8 and 6.1.1.4'
H H 0.0000 0.0000 'International Tables Vol C Tables 4.2.6.8 and 6.1.1.4'
N N 0.0061 0.0033 'International Tables Vol C Tables 4.2.6.8 and 6.1.1.4'
P P 0.1023 0.0942 'International Tables Vol C Tables 4.2.6.8 and 6.1.1.4'
Cl Cl 0.1484 0.1585 'International Tables Vol C Tables 4.2.6.8 and 6.1.1.4'
Ru Ru -1.2594 0.8363 'International Tables Vol C Tables 4.2.6.8 and 6.1.1.4'
F F 0.0171 0.0103 'International Tables Vol C Tables 4.2.6.8 and 6.1.1.4'

loop_
_geom_angle_atom_site_label_1
_geom_angle_atom_site_label_2
_geom_angle_atom_site_label_3
_geom_angle
N1 Ru1 N2 76.33(8)
N1 Ru1 P2 99.28(6)
N2 Ru1 P2 174.11(6)
N1 Ru1 P1 174.98(5)
N2 Ru1 P1 99.68(6)
P2 Ru1 P1 84.91(2)
N1 Ru1 Cl1 93.22(5)
N2 Ru1 Cl1 82.32(5)
P2 Ru1 Cl1 94.11(2)
P1 Ru1 Cl1 89.21(2)
N1 Ru1 Cl2 82.79(5)
N2 Ru1 Cl2 94.25(5)
P2 Ru1 Cl2 89.04(2)
P1 Ru1 Cl2 94.58(2)
Cl1 Ru1 Cl2 175.28(2)
C11 P2 C31 103.62(12)
C11 P2 C13 98.35(12)
C31 P2 C13 99.35(11)
C11 P2 Ru1 110.81(9)
C31 P2 Ru1 117.73(8)
C13 P2 Ru1 123.74(9)
C12 P1 C25 99.21(12)
C12 P1 C24 102.73(11)
C25 P1 C24 98.50(11)
C12 P1 Ru1 111.58(9)
C25 P1 Ru1 123.09(8)
C24 P1 Ru1 118.38(9)
C1 N1 C5 117.3(2)
C1 N1 Ru1 125.70(17)
C5 N1 Ru1 116.48(16)
C10 N2 C6 117.5(2)
C10 N2 Ru1 126.24(17)
C6 N2 Ru1 115.56(16)
N1 C1 C2 123.9(3)
N1 C1 H1 118.1
C2 C1 H1 118.1
C3 C2 C1 118.6(3)
C3 C2 H2 120.7
C1 C2 H2 120.7
C2 C3 C4 118.9(3)
C2 C3 H3 120.6
C4 C3 H3 120.6
C3 C4 C5 119.6(2)
C3 C4 H4 120.2
C5 C4 H4 120.2
N1 C5 C4 121.8(2)
N1 C5 C6 115.3(2)
C4 C5 C6 122.9(2)
N2 C6 C7 121.2(2)
N2 C6 C5 115.9(2)
C7 C6 C5 122.9(2)
C8 C7 C6 119.6(3)
C8 C7 H7 120.2
C6 C7 H7 120.2
C9 C8 C7 119.1(3)
C9 C8 H8 120.4
C7 C8 H8 120.4
C8 C9 C10 118.7(3)
C8 C9 H9 120.6
C10 C9 H9 120.6
N2 C10 C9 123.7(3)
N2 C10 H10 118.1
C9 C10 H10 118.1
C12 C11 P2 114.01(17)
C12 C11 H11A 108.8
P2 C11 H11A 108.8
C12 C11 H11B 108.8
P2 C11 H11B 108.8
H11A C11 H11B 107.6
C11 C12 P1 112.75(19)
C11 C12 H12A 109.0
P1 C12 H12A 109.0
C11 C12 H12B 109.0
P1 C12 H12B 109.0
H12A C12 H12B 107.8
C18 C13 C14 115.1(2)
C18 C13 P2 125.0(2)
C14 C13 P2 119.8(2)
F20 C14 C15 116.5(3)
F20 C14 C13 120.6(2)
C15 C14 C13 122.8(3)
F19 C15 C16 120.9(3)
F19 C15 C14 119.2(3)
C16 C15 C14 119.9(3)
F18 C16 C15 120.8(3)
F18 C16 C17 119.5(4)
C15 C16 C17 119.6(3)
F17 C17 C16 120.9(3)
F17 C17 C18 119.1(3)
C16 C17 C18 119.9(3)
F16 C18 C13 121.9(2)
F16 C18 C17 115.5(3)
C13 C18 C17 122.5(3)
F10 C19 C20 116.4(2)
F10 C19 C24 120.5(2)
C20 C19 C24 123.1(3)
F9 C20 C21 120.3(2)
F9 C20 C19 119.9(3)
C21 C20 C19 119.8(3)
F8 C21 C20 120.7(3)
F8 C21 C22 119.4(3)
C20 C21 C22 119.9(3)
F7 C22 C21 121.0(3)
F7 C22 C23 119.3(3)
C21 C22 C23 119.8(3)
F6 C23 C24 122.4(2)
F6 C23 C22 115.3(2)
C24 C23 C22 122.3(3)
C23 C24 C19 115.1(2)
C23 C24 P1 124.91(18)
C19 C24 P1 119.84(19)
C30 C25 C26 115.4(2)
C30 C25 P1 123.5(2)
C26 C25 P1 121.12(19)
F1 C26 C27 116.6(2)
F1 C26 C25 120.6(2)
C27 C26 C25 122.7(3)
F2 C27 C28 120.5(3)
F2 C27 C26 119.4(3)
C28 C27 C26 120.1(3)
F3 C28 C29 120.7(3)
F3 C28 C27 119.8(3)
C29 C28 C27 119.4(3)
F4 C29 C28 120.7(2)
F4 C29 C30 119.5(3)
C28 C29 C30 119.8(3)
F5 C30 C25 122.6(2)
F5 C30 C29 114.8(2)
C25 C30 C29 122.6(3)
C32 C31 C36 114.1(2)
C32 C31 P2 120.9(2)
C36 C31 P2 124.7(2)
F11 C32 C31 120.0(2)
F11 C32 C33 115.9(3)
C31 C32 C33 124.1(3)
F12 C33 C34 120.9(3)
F12 C33 C32 119.8(3)
C34 C33 C32 119.3(3)
F13 C34 C33 120.3(3)
F13 C34 C35 120.7(3)
C33 C34 C35 119.0(3)
F14 C35 C34 119.9(3)
F14 C35 C36 119.2(3)
C34 C35 C36 120.9(3)
F15 C36 C35 116.1(3)
F15 C36 C31 121.4(2)
C35 C36 C31 122.5(3)
Cl4 C37 Cl3 107.7(3)
Cl4 C37 Cl5 109.2(3)
Cl3 C37 Cl5 110.6(3)
Cl4 C37 H37 109.8
Cl3 C37 H37 109.8
Cl5 C37 H37 109.8
Cl10 C38 Cl9 99.2(4)
Cl10 C38 Cl11 105.0(5)
Cl9 C38 Cl11 98.5(4)
Cl10 C38 H38 117.0
Cl9 C38 H38 117.0
Cl11 C38 H38 117.0
Cl6 C39 Cl7 111.95(19)
Cl6 C39 Cl8 110.4(2)
Cl7 C39 Cl8 112.1(2)
Cl6 C39 H39 107.4
Cl7 C39 H39 107.4
Cl8 C39 H39 107.4

loop_
_geom_bond_atom_site_label_1
_geom_bond_atom_site_label_2
_geom_bond_distance
Ru1 N1 2.128(2)
Ru1 N2 2.138(2)
Ru1 P2 2.2810(6)
Ru1 P1 2.2844(7)
Ru1 Cl1 2.4009(6)
Ru1 Cl2 2.4085(6)
P2 C11 1.848(3)
P2 C31 1.853(3)
P2 C13 1.862(2)
P1 C12 1.848(3)
P1 C25 1.866(2)
P1 C24 1.871(2)
N1 C1 1.336(3)
N1 C5 1.349(3)
N2 C10 1.333(3)
N2 C6 1.356(3)
Cl3 C37 1.695(6)
Cl4 C37 1.670(6)
Cl5 C37 1.699(5)
Cl6 C39 1.720(4)
Cl7 C39 1.742(4)
Cl8 C39 1.761(4)
Cl9 C38 1.800(7)
Cl10 C38 1.683(7)
Cl11 C38 1.846(7)
F1 C26 1.341(3)
F2 C27 1.343(3)
F3 C28 1.335(3)
F4 C29 1.338(3)
F5 C30 1.326(3)
F6 C23 1.338(3)
F7 C22 1.339(3)
F8 C21 1.350(3)
F9 C20 1.345(3)
F10 C19 1.340(3)
F11 C32 1.338(3)
F12 C33 1.322(4)
F13 C34 1.328(3)
F14 C35 1.354(4)
F15 C36 1.350(3)
F16 C18 1.331(3)
F17 C17 1.344(4)
F18 C16 1.332(3)
F19 C15 1.339(4)
F20 C14 1.341(4)
C1 C2 1.377(4)
C1 H1 0.9300
C2 C3 1.365(4)
C2 H2 0.9300
C3 C4 1.382(4)
C3 H3 0.9300
C4 C5 1.383(4)
C4 H4 0.9300
C5 C6 1.462(3)
C6 C7 1.386(3)
C7 C8 1.372(4)
C7 H7 0.9300
C8 C9 1.364(4)
C8 H8 0.9300
C9 C10 1.371(4)
C9 H9 0.9300
C10 H10 0.9300
C11 C12 1.510(3)
C11 H11A 0.9700
C11 H11B 0.9700
C12 H12A 0.9700
C12 H12B 0.9700
C13 C18 1.379(4)
C13 C14 1.393(4)
C14 C15 1.381(4)
C15 C16 1.358(5)
C16 C17 1.366(5)
C17 C18 1.389(4)
C19 C20 1.370(4)
C19 C24 1.390(3)
C20 C21 1.355(5)
C21 C22 1.355(4)
C22 C23 1.397(4)
C23 C24 1.371(4)
C25 C30 1.379(3)
C25 C26 1.388(4)
C26 C27 1.375(4)
C27 C28 1.366(4)
C28 C29 1.363(4)
C29 C30 1.391(3)
C31 C32 1.373(4)
C31 C36 1.402(4)
C32 C33 1.398(4)
C33 C34 1.363(5)
C34 C35 1.362(5)
C35 C36 1.381(4)
C37 H37 0.9800
C38 H38 0.9800
C39 H39 0.9800

loop_
_geom_torsion_atom_site_label_1
_geom_torsion_atom_site_label_2
_geom_torsion_atom_site_label_3
_geom_torsion_atom_site_label_4
_geom_torsion
N1 Ru1 P2 C11 -174.94(11)
N2 Ru1 P2 C11 -133.5(5)
P1 Ru1 P2 C11 7.84(10)
Cl1 Ru1 P2 C11 -81.00(10)
Cl2 Ru1 P2 C11 102.52(10)
N1 Ru1 P2 C31 66.08(11)
N2 Ru1 P2 C31 107.6(5)
P1 Ru1 P2 C31 -111.14(10)
Cl1 Ru1 P2 C31 160.02(10)
Cl2 Ru1 P2 C31 -16.46(10)
N1 Ru1 P2 C13 -58.80(11)
N2 Ru1 P2 C13 -17.3(5)
P1 Ru1 P2 C13 123.98(10)
Cl1 Ru1 P2 C13 35.15(10)
Cl2 Ru1 P2 C13 -141.34(10)
N1 Ru1 P1 C12 -141.6(6)
N2 Ru1 P1 C12 -178.55(10)
P2 Ru1 P1 C12 5.18(9)
Cl1 Ru1 P1 C12 99.38(9)
Cl2 Ru1 P1 C12 -83.44(9)
N1 Ru1 P1 C25 -24.0(6)
N2 Ru1 P1 C25 -60.97(11)
P2 Ru1 P1 C25 122.77(10)
Cl1 Ru1 P1 C25 -143.04(10)
Cl2 Ru1 P1 C25 34.14(10)
N1 Ru1 P1 C24 99.5(6)
N2 Ru1 P1 C24 62.57(10)
P2 Ru1 P1 C24 -113.70(9)
Cl1 Ru1 P1 C24 -19.50(9)
Cl2 Ru1 P1 C24 157.68(9)
N2 Ru1 N1 C1 173.7(2)
P2 Ru1 N1 C1 -10.4(2)
P1 Ru1 N1 C1 136.1(6)
Cl1 Ru1 N1 C1 -105.06(19)
Cl2 Ru1 N1 C1 77.47(19)
N2 Ru1 N1 C5 2.31(15)
P2 Ru1 N1 C5 178.30(15)
P1 Ru1 N1 C5 -35.3(7)
Cl1 Ru1 N1 C5 83.60(15)
Cl2 Ru1 N1 C5 -93.87(15)
N1 Ru1 N2 C10 171.9(2)
P2 Ru1 N2 C10 129.6(5)
P1 Ru1 N2 C10 -11.2(2)
Cl1 Ru1 N2 C10 76.64(19)
Cl2 Ru1 N2 C10 -106.61(19)
N1 Ru1 N2 C6 1.78(15)
P2 Ru1 N2 C6 -40.5(6)
P1 Ru1 N2 C6 178.68(14)
Cl1 Ru1 N2 C6 -93.45(15)
Cl2 Ru1 N2 C6 83.30(15)
C5 N1 C1 C2 -2.4(4)
Ru1 N1 C1 C2 -173.7(2)
N1 C1 C2 C3 1.1(4)
C1 C2 C3 C4 0.9(4)
C2 C3 C4 C5 -1.5(4)
C1 N1 C5 C4 1.7(3)
Ru1 N1 C5 C4 173.84(18)
C1 N1 C5 C6 -177.9(2)
Ru1 N1 C5 C6 -5.8(2)
C3 C4 C5 N1 0.2(4)
C3 C4 C5 C6 179.8(2)
C10 N2 C6 C7 2.3(3)
Ru1 N2 C6 C7 173.28(18)
C10 N2 C6 C5 -176.3(2)
Ru1 N2 C6 C5 -5.3(2)
N1 C5 C6 N2 7.3(3)
C4 C5 C6 N2 -172.3(2)
N1 C5 C6 C7 -171.2(2)
C4 C5 C6 C7 9.2(4)
N2 C6 C7 C8 -0.8(4)
C5 C6 C7 C8 177.7(2)
C6 C7 C8 C9 -1.0(4)
C7 C8 C9 C10 1.3(4)
C6 N2 C10 C9 -2.0(4)
Ru1 N2 C10 C9 -171.9(2)
C8 C9 C10 N2 0.2(4)
C31 P2 C11 C12 104.3(2)
C13 P2 C11 C12 -153.9(2)
Ru1 P2 C11 C12 -22.9(2)
P2 C11 C12 P1 27.2(3)
C25 P1 C12 C11 -151.60(18)
C24 P1 C12 C11 107.44(19)
Ru1 P1 C12 C11 -20.4(2)
C11 P2 C13 C18 134.8(2)
C31 P2 C13 C18 -119.9(2)
Ru1 P2 C13 C18 12.8(3)
C11 P2 C13 C14 -44.0(2)
C31 P2 C13 C14 61.4(2)
Ru1 P2 C13 C14 -165.96(16)
C18 C13 C14 F20 174.7(2)
P2 C13 C14 F20 -6.4(3)
C18 C13 C14 C15 -3.2(4)
P2 C13 C14 C15 175.6(2)
F20 C14 C15 F19 1.6(4)
C13 C14 C15 F19 179.6(2)
F20 C14 C15 C16 -177.1(3)
C13 C14 C15 C16 0.9(4)
F19 C15 C16 F18 -1.1(4)
C14 C15 C16 F18 177.6(2)
F19 C15 C16 C17 -177.3(2)
C14 C15 C16 C17 1.4(4)
F18 C16 C17 F17 1.4(4)
C15 C16 C17 F17 177.6(3)
F18 C16 C17 C18 -177.5(2)
C15 C16 C17 C18 -1.3(4)
C14 C13 C18 F16 -173.9(2)
P2 C13 C18 F16 7.3(4)
C14 C13 C18 C17 3.3(4)
P2 C13 C18 C17 -175.4(2)
F17 C17 C18 F16 -2.7(4)
C16 C17 C18 F16 176.2(2)
F17 C17 C18 C13 179.9(2)
C16 C17 C18 C13 -1.2(4)
F10 C19 C20 F9 -0.2(4)
C24 C19 C20 F9 -179.8(3)
F10 C19 C20 C21 178.8(3)
C24 C19 C20 C21 -0.8(5)
F9 C20 C21 F8 -1.4(5)
C19 C20 C21 F8 179.7(3)
F9 C20 C21 C22 178.8(3)
C19 C20 C21 C22 -0.2(5)
F8 C21 C22 F7 -0.2(5)
C20 C21 C22 F7 179.6(3)
F8 C21 C22 C23 -179.1(3)
C20 C21 C22 C23 0.7(5)
F7 C22 C23 F6 0.5(4)
C21 C22 C23 F6 179.4(3)
F7 C22 C23 C24 -179.3(3)
C21 C22 C23 C24 -0.3(5)
F6 C23 C24 C19 179.7(2)
C22 C23 C24 C19 -0.6(4)
F6 C23 C24 P1 -3.9(4)
C22 C23 C24 P1 175.9(2)
F10 C19 C24 C23 -178.4(2)
C20 C19 C24 C23 1.1(4)
F10 C19 C24 P1 4.9(4)
C20 C19 C24 P1 -175.5(2)
C12 P1 C24 C23 135.7(2)
C25 P1 C24 C23 34.2(3)
Ru1 P1 C24 C23 -100.9(2)
C12 P1 C24 C19 -48.1(2)
C25 P1 C24 C19 -149.6(2)
Ru1 P1 C24 C19 75.3(2)
C12 P1 C25 C30 139.6(2)
C24 P1 C25 C30 -115.9(2)
Ru1 P1 C25 C30 16.3(2)
C12 P1 C25 C26 -41.0(2)
C24 P1 C25 C26 63.4(2)
Ru1 P1 C25 C26 -164.42(17)
C30 C25 C26 F1 176.0(2)
P1 C25 C26 F1 -3.4(3)
C30 C25 C26 C27 -1.2(4)
P1 C25 C26 C27 179.4(2)
F1 C26 C27 F2 1.6(4)
C25 C26 C27 F2 178.9(3)
F1 C26 C27 C28 -177.1(3)
C25 C26 C27 C28 0.3(4)
F2 C27 C28 F3 -0.9(5)
C26 C27 C28 F3 177.7(3)
F2 C27 C28 C29 -178.4(3)
C26 C27 C28 C29 0.2(5)
F3 C28 C29 F4 0.7(4)
C27 C28 C29 F4 178.2(3)
F3 C28 C29 C30 -177.2(2)
C27 C28 C29 C30 0.3(4)
C26 C25 C30 F5 -174.1(2)
P1 C25 C30 F5 5.2(3)
C26 C25 C30 C29 1.7(4)
P1 C25 C30 C29 -178.94(19)
F4 C29 C30 F5 -3.1(3)
C28 C29 C30 F5 174.8(2)
F4 C29 C30 C25 -179.3(2)
C28 C29 C30 C25 -1.3(4)
C11 P2 C31 C32 -46.0(2)
C13 P2 C31 C32 -147.1(2)
Ru1 P2 C31 C32 76.7(2)
C11 P2 C31 C36 140.2(2)
C13 P2 C31 C36 39.1(2)
Ru1 P2 C31 C36 -97.1(2)
C36 C31 C32 F11 -179.5(2)
P2 C31 C32 F11 6.1(3)
C36 C31 C32 C33 0.9(4)
P2 C31 C32 C33 -173.5(2)
F11 C32 C33 F12 0.9(4)
C31 C32 C33 F12 -179.4(3)
F11 C32 C33 C34 -179.7(3)
C31 C32 C33 C34 0.0(4)
F12 C33 C34 F13 -0.3(5)
C32 C33 C34 F13 -179.7(3)
F12 C33 C34 C35 178.9(3)
C32 C33 C34 C35 -0.5(5)
F13 C34 C35 F14 0.1(5)
C33 C34 C35 F14 -179.1(3)
F13 C34 C35 C36 179.2(3)
C33 C34 C35 C36 0.0(5)
F14 C35 C36 F15 1.2(4)
C34 C35 C36 F15 -177.9(3)
F14 C35 C36 C31 -180.0(2)
C34 C35 C36 C31 0.9(4)
C32 C31 C36 F15 177.5(2)
P2 C31 C36 F15 -8.4(3)
C32 C31 C36 C35 -1.3(4)
P2 C31 C36 C35 172.8(2)
